data_4124184
loop_
_publ_author_name
'Davies, David L.'
'Ellul, Charles E.'
'Macgregor, Stuart A.'
'McMullin, Claire L.'
'Singh, Kuldip'

_publ_section_title
;
 Experimental and DFT Studies Explain Solvent Control of C-H Activation
 and Product Selectivity in the Rh(III)-Catalyzed Formation of Neutral and
 Cationic Heterocycles.
;
_journal_issue 30
_journal_name_full 'Journal of the American Chemical Society'
_journal_page_first 9659
_journal_page_last 9669
_journal_paper_doi 10.1021/jacs.5b04858
_journal_volume 137
_journal_year 2015
_chemical_formula_moiety 'C33 H30 Cl N2 Rh, C H Cl3'
_chemical_formula_sum 'C34 H31 Cl4 N2 Rh'
_chemical_formula_weight 712.32
_chemical_name_systematic
; 
 ? 
;
_space_group_IT_number 14
_symmetry_cell_setting monoclinic
_symmetry_space_group_name_Hall '-P 2ybc'
_symmetry_space_group_name_H-M 'P 1 21/c 1'
_atom_sites_solution_hydrogens geom
_atom_sites_solution_primary direct
_atom_sites_solution_secondary difmap
_audit_creation_method SHELXL-97
_cell_angle_alpha 90.00
_cell_angle_beta 112.245(4)
_cell_angle_gamma 90.00
_cell_formula_units_Z 4
_cell_length_a 11.467(3)
_cell_length_b 21.625(5)
_cell_length_c 13.371(3)
_cell_measurement_reflns_used 945
_cell_measurement_temperature 150(2)
_cell_measurement_theta_max 23.304
_cell_measurement_theta_min 2.502
_cell_volume 3068.9(13)
_computing_cell_refinement 'Bruker SMART'
_computing_data_collection 'Bruker SMART'
_computing_data_reduction 'Bruker SHELXTL'
_computing_molecular_graphics 'Bruker SHELXTL'
_computing_publication_material 'Bruker SHELXTL'
_computing_structure_refinement 'SHELXL-97 (Sheldrick, 1997)'
_computing_structure_solution 'SHELXS-97 (Sheldrick, 1990)'
_diffrn_ambient_temperature 150(2)
_diffrn_measured_fraction_theta_full 1.000
_diffrn_measured_fraction_theta_max 1.000
_diffrn_measurement_device_type 'Bruker Apex 2000 CCD area detector'
_diffrn_measurement_method 'phi and omega scans'
_diffrn_radiation_monochromator graphite
_diffrn_radiation_source 'fine-focus sealed tube'
_diffrn_radiation_type MoK\a
_diffrn_radiation_wavelength 0.71073
_diffrn_reflns_av_R_equivalents 0.0774
_diffrn_reflns_av_sigmaI/netI 0.0753
_diffrn_reflns_limit_h_max 14
_diffrn_reflns_limit_h_min -14
_diffrn_reflns_limit_k_max 26
_diffrn_reflns_limit_k_min -26
_diffrn_reflns_limit_l_max 16
_diffrn_reflns_limit_l_min -15
_diffrn_reflns_number 23832
_diffrn_reflns_theta_full 26.00
_diffrn_reflns_theta_max 26.00
_diffrn_reflns_theta_min 1.88
_exptl_absorpt_coefficient_mu 0.932
_exptl_absorpt_correction_T_max 0.831
_exptl_absorpt_correction_T_min 0.704
_exptl_absorpt_correction_type empirical
_exptl_absorpt_process_details
;
absorption correction based on 8906 reflections(SADABS);Rint 0.0800 before
correction and 0.0448 after.
;
_exptl_crystal_colour orange
_exptl_crystal_density_diffrn 1.542
_exptl_crystal_density_method 'not measured'
_exptl_crystal_description block
_exptl_crystal_F_000 1448
_exptl_crystal_size_max 0.24
_exptl_crystal_size_mid 0.20
_exptl_crystal_size_min 0.13
_refine_diff_density_max 1.040
_refine_diff_density_min -0.610
_refine_diff_density_rms 0.105
_refine_ls_extinction_method none
_refine_ls_goodness_of_fit_ref 1.000
_refine_ls_hydrogen_treatment constr
_refine_ls_matrix_type full
_refine_ls_number_parameters 375
_refine_ls_number_reflns 6037
_refine_ls_number_restraints 0
_refine_ls_restrained_S_all 1.000
_refine_ls_R_factor_all 0.0748
_refine_ls_R_factor_gt 0.0504
_refine_ls_shift/su_max 0.002
_refine_ls_shift/su_mean 0.000
_refine_ls_structure_factor_coef Fsqd
_refine_ls_weighting_details 'calc w=1/[\s^2^(Fo^2^)+(0.0561P)^2^+0.0000P] where P=(Fo^2^+2Fc^2^)/3'
_refine_ls_weighting_scheme calc
_refine_ls_wR_factor_gt 0.1116
_refine_ls_wR_factor_ref 0.1201
_reflns_number_gt 4487
_reflns_number_total 6037
_reflns_threshold_expression >2sigma(I)
_cod_data_source_file ja5b04858_si_007.cif
_cod_data_source_block 13085
_cod_depositor_comments
;
The following automatic conversions were performed:

'_symmetry_cell_setting' value 'Monoclinic' changed to 'monoclinic'
according to
/usr/data/users/saulius/crontab/automatic-downloads/rss-feeds/ACS/lib/dictionaries/cif_core.dic
dictionary named 'cif_core.dic' version 2.4.2 from 2011-04-26.

Automatic conversion script
Id: cif_fix_values 3271 2015-04-21 07:52:19Z andrius 

 Adding full bibliography for 4124183--4124188.cif.
;
_cod_original_cell_volume 3068.9(12)
_cod_original_sg_symbol_H-M P2(1)/c
_cod_database_code 4124184

loop_
_symmetry_equiv_pos_as_xyz
'x, y, z'
'-x, y+1/2, -z+1/2'
'-x, -y, -z'
'x, -y-1/2, z-1/2'

loop_
_atom_site_label
_atom_site_type_symbol
_atom_site_fract_x
_atom_site_fract_y
_atom_site_fract_z
_atom_site_U_iso_or_equiv
_atom_site_adp_type
_atom_site_occupancy
_atom_site_symmetry_multiplicity
_atom_site_calc_flag
_atom_site_refinement_flags
Rh1 Rh 0.23768(3) 0.656335(15) 0.75714(3) 0.02546(12) Uani 1 1 d .
Cl1 Cl 0.19720(10) 0.75818(5) 0.68211(9) 0.0314(3) Uani 1 1 d .
N1 N 0.1654(3) 0.61821(16) 0.5997(3) 0.0303(8) Uani 1 1 d .
N2 N 0.2575(3) 0.61322(15) 0.5593(3) 0.0263(8) Uani 1 1 d .
C1 C 0.0598(5) 0.5976(2) 0.5226(4) 0.0400(12) Uani 1 1 d .
H1 H -0.0205 0.5958 0.5277 0.048 Uiso 1 1 calc R
C2 C 0.0871(5) 0.5780(2) 0.4284(4) 0.0451(13) Uani 1 1 d .
H2 H 0.0298 0.5608 0.3629 0.054 Uiso 1 1 calc R
C3 C 0.2171(4) 0.59039(18) 0.4562(3) 0.0255(9) Uani 1 1 d .
C4 C 0.3092(4) 0.58521(18) 0.4081(3) 0.0265(10) Uani 1 1 d .
C5 C 0.4288(4) 0.60512(18) 0.4635(3) 0.0249(9) Uani 1 1 d .
C6 C 0.4652(4) 0.62968(18) 0.5727(3) 0.0244(9) Uani 1 1 d .
C7 C 0.3764(4) 0.63282(17) 0.6189(3) 0.0211(9) Uani 1 1 d .
C8 C 0.3966(4) 0.65687(18) 0.7208(3) 0.0249(9) Uani 1 1 d .
C9 C 0.5147(4) 0.6808(2) 0.7750(4) 0.0377(11) Uani 1 1 d .
H9 H 0.5334 0.6988 0.8442 0.045 Uiso 1 1 calc R
C10 C 0.6061(5) 0.6798(2) 0.7330(4) 0.0429(12) Uani 1 1 d .
H10 H 0.6867 0.6969 0.7731 0.051 Uiso 1 1 calc R
C11 C 0.5833(4) 0.6547(2) 0.6352(4) 0.0364(11) Uani 1 1 d .
H11 H 0.6487 0.6539 0.6080 0.044 Uiso 1 1 calc R
C12 C 0.2698(5) 0.55740(19) 0.2978(3) 0.0333(11) Uani 1 1 d .
C13 C 0.1692(5) 0.5819(2) 0.2121(4) 0.0466(14) Uani 1 1 d .
H13 H 0.1230 0.6158 0.2233 0.056 Uiso 1 1 calc R
C14 C 0.1365(6) 0.5563(3) 0.1097(4) 0.0657(18) Uani 1 1 d .
H14 H 0.0680 0.5732 0.0507 0.079 Uiso 1 1 calc R
C15 C 0.2020(7) 0.5072(3) 0.0931(4) 0.069(2) Uani 1 1 d .
H15 H 0.1790 0.4905 0.0226 0.082 Uiso 1 1 calc R
C16 C 0.3002(6) 0.4819(2) 0.1770(4) 0.0561(16) Uani 1 1 d .
H16 H 0.3445 0.4472 0.1655 0.067 Uiso 1 1 calc R
C17 C 0.3343(5) 0.5075(2) 0.2792(4) 0.0404(12) Uani 1 1 d .
H17 H 0.4032 0.4905 0.3376 0.048 Uiso 1 1 calc R
C18 C 0.5229(4) 0.60535(19) 0.4118(3) 0.0296(10) Uani 1 1 d .
C19 C 0.5059(4) 0.64402(19) 0.3238(3) 0.0304(10) Uani 1 1 d .
H19 H 0.4352 0.6709 0.2984 0.037 Uiso 1 1 calc R
C20 C 0.5909(5) 0.6435(2) 0.2737(4) 0.0364(11) Uani 1 1 d .
H20 H 0.5792 0.6702 0.2142 0.044 Uiso 1 1 calc R
C21 C 0.6937(5) 0.6038(2) 0.3101(4) 0.0417(12) Uani 1 1 d .
H21 H 0.7518 0.6032 0.2749 0.050 Uiso 1 1 calc R
C22 C 0.7120(5) 0.5655(2) 0.3970(4) 0.0432(13) Uani 1 1 d .
H22 H 0.7824 0.5383 0.4213 0.052 Uiso 1 1 calc R
C23 C 0.6287(5) 0.5664(2) 0.4487(4) 0.0382(12) Uani 1 1 d .
H23 H 0.6428 0.5406 0.5096 0.046 Uiso 1 1 calc R
C24 C 0.1531(5) 0.6777(2) 0.8788(4) 0.0382(12) Uani 1 1 d .
C25 C 0.2878(5) 0.67368(19) 0.9272(3) 0.0312(11) Uani 1 1 d .
C26 C 0.3219(5) 0.6120(2) 0.9124(4) 0.0389(12) Uani 1 1 d .
C27 C 0.2104(6) 0.5807(2) 0.8477(4) 0.0473(14) Uani 1 1 d .
C28 C 0.1048(5) 0.6208(3) 0.8299(4) 0.0497(15) Uani 1 1 d .
C29 C 0.0790(6) 0.7336(3) 0.8817(4) 0.0588(16) Uani 1 1 d .
H29A H -0.0103 0.7264 0.8381 0.088 Uiso 1 1 calc R
H29B H 0.1090 0.7690 0.8524 0.088 Uiso 1 1 calc R
H29C H 0.0893 0.7423 0.9565 0.088 Uiso 1 1 calc R
C30 C 0.3706(5) 0.7243(2) 0.9894(4) 0.0432(13) Uani 1 1 d .
H30A H 0.3611 0.7292 1.0588 0.065 Uiso 1 1 calc R
H30B H 0.3471 0.7630 0.9483 0.065 Uiso 1 1 calc R
H30C H 0.4585 0.7143 1.0022 0.065 Uiso 1 1 calc R
C31 C 0.4515(6) 0.5857(3) 0.9611(4) 0.0647(18) Uani 1 1 d .
H31A H 0.4628 0.5658 1.0300 0.097 Uiso 1 1 calc R
H31B H 0.5135 0.6190 0.9737 0.097 Uiso 1 1 calc R
H31C H 0.4635 0.5551 0.9118 0.097 Uiso 1 1 calc R
C32 C 0.2001(8) 0.5138(2) 0.8108(5) 0.095(3) Uani 1 1 d .
H32A H 0.2844 0.4954 0.8351 0.142 Uiso 1 1 calc R
H32B H 0.1610 0.5121 0.7318 0.142 Uiso 1 1 calc R
H32C H 0.1482 0.4907 0.8418 0.142 Uiso 1 1 calc R
C33 C -0.0325(6) 0.6034(3) 0.7695(5) 0.083(2) Uani 1 1 d .
H33A H -0.0632 0.5805 0.8179 0.125 Uiso 1 1 calc R
H33B H -0.0400 0.5775 0.7073 0.125 Uiso 1 1 calc R
H33C H -0.0827 0.6411 0.7444 0.125 Uiso 1 1 calc R
C34 C 0.8745(5) 0.7833(2) 0.5697(4) 0.0462(13) Uani 1 1 d .
H34 H 0.9666 0.7763 0.6102 0.055 Uiso 1 1 calc R
Cl2 Cl 0.8529(2) 0.85031(7) 0.49363(16) 0.0872(6) Uani 1 1 d .
Cl3 Cl 0.81103(15) 0.72035(7) 0.48496(13) 0.0630(4) Uani 1 1 d .
Cl4 Cl 0.80063(17) 0.79159(9) 0.66088(14) 0.0825(5) Uani 1 1 d .

loop_
_atom_site_aniso_label
_atom_site_aniso_U_11
_atom_site_aniso_U_22
_atom_site_aniso_U_33
_atom_site_aniso_U_23
_atom_site_aniso_U_13
_atom_site_aniso_U_12
Rh1 0.0357(2) 0.02148(19) 0.02285(19) -0.00519(14) 0.01523(15) -0.00493(15)
Cl1 0.0368(6) 0.0257(6) 0.0348(6) 0.0022(4) 0.0169(5) 0.0021(5)
N1 0.040(2) 0.026(2) 0.030(2) -0.0064(16) 0.0195(18) -0.0062(17)
N2 0.035(2) 0.0205(19) 0.0262(19) -0.0022(15) 0.0145(17) 0.0004(15)
C1 0.037(3) 0.035(3) 0.045(3) -0.006(2) 0.011(2) -0.008(2)
C2 0.051(3) 0.035(3) 0.035(3) 0.000(2) 0.001(2) -0.005(2)
C3 0.037(3) 0.018(2) 0.020(2) -0.0014(16) 0.008(2) -0.0019(18)
C4 0.043(3) 0.016(2) 0.020(2) 0.0017(16) 0.011(2) 0.0019(19)
C5 0.037(2) 0.016(2) 0.024(2) 0.0046(17) 0.014(2) 0.0051(18)
C6 0.030(2) 0.019(2) 0.022(2) 0.0034(17) 0.0067(19) 0.0044(18)
C7 0.028(2) 0.015(2) 0.020(2) 0.0036(16) 0.0089(19) 0.0029(17)
C8 0.027(2) 0.020(2) 0.026(2) 0.0014(18) 0.0077(19) 0.0010(18)
C9 0.041(3) 0.030(3) 0.040(3) 0.004(2) 0.013(2) 0.003(2)
C10 0.044(3) 0.046(3) 0.036(3) -0.001(2) 0.013(2) 0.003(2)
C11 0.038(3) 0.035(3) 0.032(3) 0.006(2) 0.008(2) 0.002(2)
C12 0.059(3) 0.021(2) 0.022(2) -0.0016(18) 0.018(2) -0.006(2)
C13 0.077(4) 0.024(3) 0.027(3) -0.003(2) 0.007(3) -0.006(2)
C14 0.108(5) 0.036(3) 0.028(3) 0.003(2) -0.002(3) -0.016(3)
C15 0.140(6) 0.042(4) 0.026(3) -0.015(3) 0.035(4) -0.033(4)
C16 0.112(5) 0.028(3) 0.045(3) -0.015(2) 0.049(4) -0.020(3)
C17 0.072(4) 0.023(2) 0.037(3) -0.002(2) 0.032(3) -0.006(2)
C18 0.046(3) 0.020(2) 0.027(2) 0.0002(18) 0.018(2) 0.0025(19)
C19 0.042(3) 0.027(3) 0.023(2) 0.0020(17) 0.014(2) 0.0039(19)
C20 0.055(3) 0.029(3) 0.032(3) 0.0055(19) 0.024(2) 0.001(2)
C21 0.061(3) 0.034(3) 0.047(3) -0.001(2) 0.039(3) 0.001(2)
C22 0.056(3) 0.031(3) 0.054(3) 0.011(2) 0.033(3) 0.016(2)
C23 0.056(3) 0.029(3) 0.039(3) 0.008(2) 0.029(3) 0.010(2)
C24 0.052(3) 0.046(3) 0.024(2) -0.003(2) 0.023(2) 0.001(2)
C25 0.054(3) 0.024(2) 0.021(2) -0.0050(17) 0.020(2) -0.006(2)
C26 0.067(4) 0.030(3) 0.029(3) 0.009(2) 0.029(3) 0.010(2)
C27 0.095(5) 0.026(3) 0.039(3) -0.003(2) 0.045(3) -0.012(3)
C28 0.064(4) 0.067(4) 0.029(3) -0.017(3) 0.030(3) -0.030(3)
C29 0.076(4) 0.070(4) 0.040(3) -0.003(3) 0.034(3) 0.023(3)
C30 0.062(3) 0.042(3) 0.026(3) -0.009(2) 0.017(2) -0.011(2)
C31 0.097(5) 0.061(4) 0.047(3) 0.026(3) 0.039(3) 0.039(4)
C32 0.217(9) 0.032(3) 0.075(5) -0.018(3) 0.100(6) -0.036(4)
C33 0.075(5) 0.133(6) 0.061(4) -0.037(4) 0.048(4) -0.061(4)
C34 0.038(3) 0.045(3) 0.055(3) -0.006(3) 0.017(3) -0.001(2)
Cl2 0.1170(15) 0.0489(10) 0.0976(14) 0.0198(9) 0.0427(12) -0.0007(10)
Cl3 0.0717(10) 0.0458(8) 0.0746(10) -0.0156(7) 0.0313(9) -0.0096(7)
Cl4 0.0894(13) 0.0993(14) 0.0760(11) -0.0053(10) 0.0506(10) 0.0158(11)

loop_
_atom_type_symbol
_atom_type_description
_atom_type_scat_dispersion_real
_atom_type_scat_dispersion_imag
_atom_type_scat_source
C C 0.0033 0.0016 'International Tables Vol C Tables 4.2.6.8 and 6.1.1.4'
H H 0.0000 0.0000 'International Tables Vol C Tables 4.2.6.8 and 6.1.1.4'
N N 0.0061 0.0033 'International Tables Vol C Tables 4.2.6.8 and 6.1.1.4'
Cl Cl 0.1484 0.1585 'International Tables Vol C Tables 4.2.6.8 and 6.1.1.4'
Rh Rh -1.1178 0.9187 'International Tables Vol C Tables 4.2.6.8 and 6.1.1.4'

loop_
_geom_angle_atom_site_label_1
_geom_angle_atom_site_label_2
_geom_angle_atom_site_label_3
_geom_angle
C8 Rh1 N1 79.39(15)
C8 Rh1 C27 118.2(2)
N1 Rh1 C27 100.35(16)
C8 Rh1 C26 96.65(17)
N1 Rh1 C26 130.45(16)
C27 Rh1 C26 38.60(19)
C8 Rh1 C25 110.00(17)
N1 Rh1 C25 164.63(14)
C27 Rh1 C25 64.65(17)
C26 Rh1 C25 38.61(16)
C8 Rh1 C28 156.5(2)
N1 Rh1 C28 102.97(16)
C27 Rh1 C28 38.3(2)
C26 Rh1 C28 63.8(2)
C25 Rh1 C28 63.48(17)
C8 Rh1 C24 146.98(18)
N1 Rh1 C24 133.63(17)
C27 Rh1 C24 63.07(18)
C26 Rh1 C24 63.30(18)
C25 Rh1 C24 38.04(17)
C28 Rh1 C24 36.65(18)
C8 Rh1 Cl1 86.81(11)
N1 Rh1 Cl1 90.04(10)
C27 Rh1 Cl1 154.15(15)
C26 Rh1 Cl1 139.39(13)
C25 Rh1 Cl1 102.36(12)
C28 Rh1 Cl1 116.34(17)
C24 Rh1 Cl1 92.66(13)
C1 N1 N2 106.3(3)
C1 N1 Rh1 142.9(3)
N2 N1 Rh1 110.8(3)
C7 N2 N1 120.0(3)
C7 N2 C3 125.7(3)
N1 N2 C3 114.2(3)
N1 C1 C2 109.5(4)
N1 C1 H1 125.3
C2 C1 H1 125.3
C3 C2 C1 105.3(4)
C3 C2 H2 127.3
C1 C2 H2 127.3
N2 C3 C2 104.7(4)
N2 C3 C4 117.0(4)
C2 C3 C4 138.3(4)
C5 C4 C3 119.6(4)
C5 C4 C12 122.1(4)
C3 C4 C12 118.3(4)
C4 C5 C6 120.6(4)
C4 C5 C18 120.6(4)
C6 C5 C18 118.8(4)
C7 C6 C11 115.1(4)
C7 C6 C5 119.1(4)
C11 C6 C5 125.7(4)
N2 C7 C6 118.0(4)
N2 C7 C8 116.6(4)
C6 C7 C8 125.4(4)
C9 C8 C7 115.0(4)
C9 C8 Rh1 131.6(3)
C7 C8 Rh1 113.3(3)
C10 C9 C8 122.4(5)
C10 C9 H9 118.8
C8 C9 H9 118.8
C11 C10 C9 120.6(5)
C11 C10 H10 119.7
C9 C10 H10 119.7
C10 C11 C6 121.6(5)
C10 C11 H11 119.2
C6 C11 H11 119.2
C17 C12 C13 118.9(4)
C17 C12 C4 120.5(4)
C13 C12 C4 120.5(4)
C12 C13 C14 119.5(5)
C12 C13 H13 120.3
C14 C13 H13 120.3
C15 C14 C13 120.6(5)
C15 C14 H14 119.7
C13 C14 H14 119.7
C14 C15 C16 120.7(5)
C14 C15 H15 119.6
C16 C15 H15 119.6
C15 C16 C17 119.0(5)
C15 C16 H16 120.5
C17 C16 H16 120.5
C12 C17 C16 121.2(5)
C12 C17 H17 119.4
C16 C17 H17 119.4
C19 C18 C23 118.8(4)
C19 C18 C5 120.0(4)
C23 C18 C5 121.2(4)
C20 C19 C18 120.5(4)
C20 C19 H19 119.8
C18 C19 H19 119.8
C19 C20 C21 119.9(4)
C19 C20 H20 120.1
C21 C20 H20 120.1
C22 C21 C20 120.4(4)
C22 C21 H21 119.8
C20 C21 H21 119.8
C23 C22 C21 120.1(4)
C23 C22 H22 119.9
C21 C22 H22 119.9
C22 C23 C18 120.3(4)
C22 C23 H23 119.8
C18 C23 H23 119.8
C28 C24 C25 108.9(4)
C28 C24 C29 126.6(5)
C25 C24 C29 124.5(5)
C28 C24 Rh1 71.5(3)
C25 C24 Rh1 68.0(2)
C29 C24 Rh1 126.6(3)
C26 C25 C24 107.4(4)
C26 C25 C30 128.2(5)
C24 C25 C30 124.1(4)
C26 C25 Rh1 70.6(2)
C24 C25 Rh1 73.9(2)
C30 C25 Rh1 125.3(3)
C27 C26 C25 107.5(4)
C27 C26 C31 127.3(5)
C25 C26 C31 125.2(5)
C27 C26 Rh1 69.7(3)
C25 C26 Rh1 70.8(2)
C31 C26 Rh1 126.9(3)
C26 C27 C28 108.8(4)
C26 C27 C32 126.5(6)
C28 C27 C32 124.4(6)
C26 C27 Rh1 71.7(3)
C28 C27 Rh1 74.8(3)
C32 C27 Rh1 123.9(3)
C24 C28 C27 107.1(5)
C24 C28 C33 127.6(6)
C27 C28 C33 125.3(5)
C24 C28 Rh1 71.8(3)
C27 C28 Rh1 66.9(3)
C33 C28 Rh1 126.5(4)
C24 C29 H29A 109.5
C24 C29 H29B 109.5
H29A C29 H29B 109.5
C24 C29 H29C 109.5
H29A C29 H29C 109.5
H29B C29 H29C 109.5
C25 C30 H30A 109.5
C25 C30 H30B 109.5
H30A C30 H30B 109.5
C25 C30 H30C 109.5
H30A C30 H30C 109.5
H30B C30 H30C 109.5
C26 C31 H31A 109.5
C26 C31 H31B 109.5
H31A C31 H31B 109.5
C26 C31 H31C 109.5
H31A C31 H31C 109.5
H31B C31 H31C 109.5
C27 C32 H32A 109.5
C27 C32 H32B 109.5
H32A C32 H32B 109.5
C27 C32 H32C 109.5
H32A C32 H32C 109.5
H32B C32 H32C 109.5
C28 C33 H33A 109.5
C28 C33 H33B 109.5
H33A C33 H33B 109.5
C28 C33 H33C 109.5
H33A C33 H33C 109.5
H33B C33 H33C 109.5
Cl2 C34 Cl4 109.0(3)
Cl2 C34 Cl3 109.9(3)
Cl4 C34 Cl3 110.0(3)
Cl2 C34 H34 109.3
Cl4 C34 H34 109.3
Cl3 C34 H34 109.3

loop_
_geom_bond_atom_site_label_1
_geom_bond_atom_site_label_2
_geom_bond_distance
Rh1 C8 2.056(4)
Rh1 N1 2.116(3)
Rh1 C27 2.128(4)
Rh1 C26 2.155(4)
Rh1 C25 2.157(4)
Rh1 C28 2.232(5)
Rh1 C24 2.236(4)
Rh1 Cl1 2.3917(12)
N1 C1 1.335(6)
N1 N2 1.361(4)
N2 C7 1.360(5)
N2 C3 1.369(5)
C1 C2 1.469(7)
C1 H1 0.9500
C2 C3 1.419(6)
C2 H2 0.9500
C3 C4 1.434(6)
C4 C5 1.358(6)
C4 C12 1.496(6)
C5 C6 1.458(5)
C5 C18 1.487(6)
C6 C7 1.378(5)
C6 C11 1.403(6)
C7 C8 1.394(5)
C8 C9 1.373(6)
C9 C10 1.364(6)
C9 H9 0.9500
C10 C11 1.346(6)
C10 H10 0.9500
C11 H11 0.9500
C12 C17 1.383(6)
C12 C13 1.387(7)
C13 C14 1.390(7)
C13 H13 0.9500
C14 C15 1.367(8)
C14 H14 0.9500
C15 C16 1.368(8)
C15 H15 0.9500
C16 C17 1.387(6)
C16 H16 0.9500
C17 H17 0.9500
C18 C19 1.395(5)
C18 C23 1.404(6)
C19 C20 1.377(6)
C19 H19 0.9500
C20 C21 1.388(6)
C20 H20 0.9500
C21 C22 1.378(6)
C21 H21 0.9500
C22 C23 1.375(6)
C22 H22 0.9500
C23 H23 0.9500
C24 C28 1.405(7)
C24 C25 1.434(7)
C24 C29 1.487(7)
C25 C26 1.426(6)
C25 C30 1.482(6)
C26 C27 1.416(7)
C26 C31 1.491(7)
C27 C28 1.435(8)
C27 C32 1.517(7)
C28 C33 1.519(8)
C29 H29A 0.9800
C29 H29B 0.9800
C29 H29C 0.9800
C30 H30A 0.9800
C30 H30B 0.9800
C30 H30C 0.9800
C31 H31A 0.9800
C31 H31B 0.9800
C31 H31C 0.9800
C32 H32A 0.9800
C32 H32B 0.9800
C32 H32C 0.9800
C33 H33A 0.9800
C33 H33B 0.9800
C33 H33C 0.9800
C34 Cl2 1.734(5)
C34 Cl4 1.737(5)
C34 Cl3 1.743(5)
C34 H34 1.0000

loop_
_geom_torsion_atom_site_label_1
_geom_torsion_atom_site_label_2
_geom_torsion_atom_site_label_3
_geom_torsion_atom_site_label_4
_geom_torsion
C8 Rh1 N1 C1 -177.5(5)
C27 Rh1 N1 C1 65.5(5)
C26 Rh1 N1 C1 92.8(5)
C25 Rh1 N1 C1 53.4(9)
C28 Rh1 N1 C1 26.4(6)
C24 Rh1 N1 C1 3.0(6)
Cl1 Rh1 N1 C1 -90.7(5)
C8 Rh1 N1 N2 1.0(3)
C27 Rh1 N1 N2 -116.1(3)
C26 Rh1 N1 N2 -88.7(3)
C25 Rh1 N1 N2 -128.1(6)
C28 Rh1 N1 N2 -155.2(3)
C24 Rh1 N1 N2 -178.5(3)
Cl1 Rh1 N1 N2 87.7(2)
C1 N1 N2 C7 177.8(4)
Rh1 N1 N2 C7 -1.2(4)
C1 N1 N2 C3 0.7(5)
Rh1 N1 N2 C3 -178.3(3)
N2 N1 C1 C2 0.4(5)
Rh1 N1 C1 C2 178.9(4)
N1 C1 C2 C3 -1.3(5)
C7 N2 C3 C2 -178.5(4)
N1 N2 C3 C2 -1.6(5)
C7 N2 C3 C4 1.8(6)
N1 N2 C3 C4 178.7(3)
C1 C2 C3 N2 1.7(5)
C1 C2 C3 C4 -178.7(5)
N2 C3 C4 C5 -2.7(6)
C2 C3 C4 C5 177.6(5)
N2 C3 C4 C12 176.9(3)
C2 C3 C4 C12 -2.7(7)
C3 C4 C5 C6 2.1(6)
C12 C4 C5 C6 -177.5(4)
C3 C4 C5 C18 -174.6(4)
C12 C4 C5 C18 5.8(6)
C4 C5 C6 C7 -0.4(6)
C18 C5 C6 C7 176.4(4)
C4 C5 C6 C11 -176.2(4)
C18 C5 C6 C11 0.6(6)
N1 N2 C7 C6 -176.9(3)
C3 N2 C7 C6 -0.1(6)
N1 N2 C7 C8 0.7(5)
C3 N2 C7 C8 177.4(4)
C11 C6 C7 N2 175.6(4)
C5 C6 C7 N2 -0.7(6)
C11 C6 C7 C8 -1.7(6)
C5 C6 C7 C8 -177.9(4)
N2 C7 C8 C9 -174.9(4)
C6 C7 C8 C9 2.4(6)
N2 C7 C8 Rh1 0.3(5)
C6 C7 C8 Rh1 177.6(3)
N1 Rh1 C8 C9 173.5(4)
C27 Rh1 C8 C9 -90.4(4)
C26 Rh1 C8 C9 -56.6(4)
C25 Rh1 C8 C9 -19.2(5)
C28 Rh1 C8 C9 -88.4(6)
C24 Rh1 C8 C9 -7.2(6)
Cl1 Rh1 C8 C9 82.8(4)
N1 Rh1 C8 C7 -0.7(3)
C27 Rh1 C8 C7 95.4(3)
C26 Rh1 C8 C7 129.3(3)
C25 Rh1 C8 C7 166.7(3)
C28 Rh1 C8 C7 97.5(5)
C24 Rh1 C8 C7 178.7(3)
Cl1 Rh1 C8 C7 -91.3(3)
C7 C8 C9 C10 -1.5(6)
Rh1 C8 C9 C10 -175.5(4)
C8 C9 C10 C11 -0.1(7)
C9 C10 C11 C6 0.9(7)
C7 C6 C11 C10 -0.1(6)
C5 C6 C11 C10 175.9(4)
C5 C4 C12 C17 54.6(6)
C3 C4 C12 C17 -125.0(5)
C5 C4 C12 C13 -124.4(5)
C3 C4 C12 C13 56.0(6)
C17 C12 C13 C14 -0.7(7)
C4 C12 C13 C14 178.2(5)
C12 C13 C14 C15 0.4(8)
C13 C14 C15 C16 0.6(9)
C14 C15 C16 C17 -1.2(8)
C13 C12 C17 C16 0.1(7)
C4 C12 C17 C16 -178.9(4)
C15 C16 C17 C12 0.9(8)
C4 C5 C18 C19 65.1(5)
C6 C5 C18 C19 -111.7(5)
C4 C5 C18 C23 -113.8(5)
C6 C5 C18 C23 69.4(5)
C23 C18 C19 C20 0.6(6)
C5 C18 C19 C20 -178.4(4)
C18 C19 C20 C21 0.5(7)
C19 C20 C21 C22 -0.7(7)
C20 C21 C22 C23 -0.3(8)
C21 C22 C23 C18 1.5(8)
C19 C18 C23 C22 -1.6(7)
C5 C18 C23 C22 177.3(4)
C8 Rh1 C24 C28 -138.8(4)
N1 Rh1 C24 C28 40.4(4)
C27 Rh1 C24 C28 -37.7(3)
C26 Rh1 C24 C28 -81.2(3)
C25 Rh1 C24 C28 -120.3(4)
Cl1 Rh1 C24 C28 133.0(3)
C8 Rh1 C24 C25 -18.5(4)
N1 Rh1 C24 C25 160.6(2)
C27 Rh1 C24 C25 82.5(3)
C26 Rh1 C24 C25 39.1(3)
C28 Rh1 C24 C25 120.3(4)
Cl1 Rh1 C24 C25 -106.8(2)
C8 Rh1 C24 C29 98.9(5)
N1 Rh1 C24 C29 -81.9(5)
C27 Rh1 C24 C29 -160.0(5)
C26 Rh1 C24 C29 156.5(5)
C25 Rh1 C24 C29 117.4(6)
C28 Rh1 C24 C29 -122.3(6)
Cl1 Rh1 C24 C29 10.7(5)
C28 C24 C25 C26 -3.1(5)
C29 C24 C25 C26 176.7(4)
Rh1 C24 C25 C26 -63.1(3)
C28 C24 C25 C30 -177.9(4)
C29 C24 C25 C30 1.9(7)
Rh1 C24 C25 C30 122.1(4)
C28 C24 C25 Rh1 60.0(3)
C29 C24 C25 Rh1 -120.2(4)
C8 Rh1 C25 C26 -75.0(3)
N1 Rh1 C25 C26 50.7(7)
C27 Rh1 C25 C26 37.6(3)
C28 Rh1 C25 C26 80.4(3)
C24 Rh1 C25 C26 115.6(4)
Cl1 Rh1 C25 C26 -166.1(3)
C8 Rh1 C25 C24 169.4(3)
N1 Rh1 C25 C24 -64.8(7)
C27 Rh1 C25 C24 -78.0(3)
C26 Rh1 C25 C24 -115.6(4)
C28 Rh1 C25 C24 -35.2(3)
Cl1 Rh1 C25 C24 78.3(3)
C8 Rh1 C25 C30 48.6(4)
N1 Rh1 C25 C30 174.4(5)
C27 Rh1 C25 C30 161.2(5)
C26 Rh1 C25 C30 123.7(5)
C28 Rh1 C25 C30 -156.0(5)
C24 Rh1 C25 C30 -120.8(5)
Cl1 Rh1 C25 C30 -42.5(4)
C24 C25 C26 C27 5.1(5)
C30 C25 C26 C27 179.5(4)
Rh1 C25 C26 C27 -60.3(3)
C24 C25 C26 C31 -172.6(4)
C30 C25 C26 C31 1.9(7)
Rh1 C25 C26 C31 122.1(5)
C24 C25 C26 Rh1 65.3(3)
C30 C25 C26 Rh1 -120.2(4)
C8 Rh1 C26 C27 -128.1(3)
N1 Rh1 C26 C27 -46.4(4)
C25 Rh1 C26 C27 118.0(4)
C28 Rh1 C26 C27 38.4(3)
C24 Rh1 C26 C27 79.5(3)
Cl1 Rh1 C26 C27 139.0(3)
C8 Rh1 C26 C25 113.9(3)
N1 Rh1 C26 C25 -164.4(2)
C27 Rh1 C26 C25 -118.0(4)
C28 Rh1 C26 C25 -79.6(3)
C24 Rh1 C26 C25 -38.5(3)
Cl1 Rh1 C26 C25 21.1(4)
C8 Rh1 C26 C31 -6.2(5)
N1 Rh1 C26 C31 75.5(5)
C27 Rh1 C26 C31 121.9(6)
C25 Rh1 C26 C31 -120.1(6)
C28 Rh1 C26 C31 160.3(5)
C24 Rh1 C26 C31 -158.6(5)
Cl1 Rh1 C26 C31 -99.0(5)
C25 C26 C27 C28 -5.2(5)
C31 C26 C27 C28 172.4(4)
Rh1 C26 C27 C28 -66.1(3)
C25 C26 C27 C32 -179.9(4)
C31 C26 C27 C32 -2.3(8)
Rh1 C26 C27 C32 119.2(5)
C25 C26 C27 Rh1 61.0(3)
C31 C26 C27 Rh1 -121.4(5)
C8 Rh1 C27 C26 62.5(3)
N1 Rh1 C27 C26 145.9(3)
C25 Rh1 C27 C26 -37.6(3)
C28 Rh1 C27 C26 -116.2(4)
C24 Rh1 C27 C26 -80.1(3)
Cl1 Rh1 C27 C26 -101.8(4)
C8 Rh1 C27 C28 178.7(3)
N1 Rh1 C27 C28 -97.9(3)
C26 Rh1 C27 C28 116.2(4)
C25 Rh1 C27 C28 78.6(3)
C24 Rh1 C27 C28 36.1(3)
Cl1 Rh1 C27 C28 14.4(5)
C8 Rh1 C27 C32 -59.8(6)
N1 Rh1 C27 C32 23.7(6)
C26 Rh1 C27 C32 -122.3(7)
C25 Rh1 C27 C32 -159.9(6)
C28 Rh1 C27 C32 121.5(7)
C24 Rh1 C27 C32 157.6(7)
Cl1 Rh1 C27 C32 135.9(5)
C25 C24 C28 C27 -0.1(5)
C29 C24 C28 C27 -179.8(4)
Rh1 C24 C28 C27 57.8(3)
C25 C24 C28 C33 179.7(5)
C29 C24 C28 C33 -0.1(8)
Rh1 C24 C28 C33 -122.4(5)
C25 C24 C28 Rh1 -57.9(3)
C29 C24 C28 Rh1 122.4(5)
C26 C27 C28 C24 3.3(5)
C32 C27 C28 C24 178.1(4)
Rh1 C27 C28 C24 -60.9(3)
C26 C27 C28 C33 -176.5(5)
C32 C27 C28 C33 -1.7(8)
Rh1 C27 C28 C33 119.3(5)
C26 C27 C28 Rh1 64.2(3)
C32 C27 C28 Rh1 -121.0(5)
C8 Rh1 C28 C24 115.6(5)
N1 Rh1 C28 C24 -151.2(3)
C27 Rh1 C28 C24 118.4(4)
C26 Rh1 C28 C24 79.8(3)
C25 Rh1 C28 C24 36.5(3)
Cl1 Rh1 C28 C24 -54.6(3)
C8 Rh1 C28 C27 -2.9(6)
N1 Rh1 C28 C27 90.3(3)
C26 Rh1 C28 C27 -38.6(3)
C25 Rh1 C28 C27 -81.9(3)
C24 Rh1 C28 C27 -118.4(4)
Cl1 Rh1 C28 C27 -173.1(2)
C8 Rh1 C28 C33 -120.7(6)
N1 Rh1 C28 C33 -27.4(6)
C27 Rh1 C28 C33 -117.8(7)
C26 Rh1 C28 C33 -156.4(6)
C25 Rh1 C28 C33 160.3(6)
C24 Rh1 C28 C33 123.8(7)
Cl1 Rh1 C28 C33 69.2(6)
